data_7017239
loop_
_publ_author_name
'Fontenot, Sean A.'
'Cangelosi, Virginia M.'
'Pitt, Melanie A. W.'
'Sather, Aaron C.'
'Zakharov, Lev N.'
'Berryman, Orion B.'
'Johnson, Darren W.'

_publ_section_title
;
 Design, synthesis and characterization of self-assembled As(2)L(3) and
 Sb(2)L(3) cryptands.
;
_journal_issue 45
_journal_name_full 'Dalton transactions (Cambridge, England : 2003)'
_journal_page_first 12125
_journal_page_last 12131
_journal_paper_doi 10.1039/c1dt10817d
_journal_volume 40
_journal_year 2011
_chemical_formula_sum 'C30 H36 As2 S6'
_chemical_formula_weight 738.79
_chemical_name_systematic
;
?
;
_space_group_IT_number 14
_symmetry_cell_setting monoclinic
_symmetry_space_group_name_Hall '-P 2yn'
_symmetry_space_group_name_H-M 'P 1 21/n 1'
_atom_sites_solution_hydrogens geom
_atom_sites_solution_primary direct
_atom_sites_solution_secondary difmap
_audit_creation_method SHELXLTL
_cell_angle_alpha 90.00
_cell_angle_beta 90.1500(10)
_cell_angle_gamma 90.00
_cell_formula_units_Z 4
_cell_length_a 14.4540(6)
_cell_length_b 12.6952(5)
_cell_length_c 17.6319(7)
_cell_measurement_reflns_used 4433
_cell_measurement_temperature 173(2)
_cell_measurement_theta_max 21.54
_cell_measurement_theta_min 2.31
_cell_volume 3235.4(2)
_computing_cell_refinement 'Bruker SMART'
_computing_data_collection 'Bruker SMART'
_computing_data_reduction 'Bruker SAINT'
_computing_molecular_graphics 'Bruker SHELXTL'
_computing_publication_material 'Bruker SHELXTL'
_computing_structure_refinement 'Bruker SHELXTL'
_computing_structure_solution 'Bruker SHELXTL'
_diffrn_ambient_temperature 173(2)
_diffrn_measured_fraction_theta_full 1.000
_diffrn_measured_fraction_theta_max 1.000
_diffrn_measurement_device_type 'CCD area detector'
_diffrn_measurement_method 'phi and omega scans'
_diffrn_radiation_monochromator graphite
_diffrn_radiation_source 'fine-focus sealed tube'
_diffrn_radiation_type MoK\a
_diffrn_radiation_wavelength 0.71073
_diffrn_reflns_av_R_equivalents 0.0546
_diffrn_reflns_av_sigmaI/netI 0.0426
_diffrn_reflns_limit_h_max 17
_diffrn_reflns_limit_h_min -17
_diffrn_reflns_limit_k_max 15
_diffrn_reflns_limit_k_min -15
_diffrn_reflns_limit_l_max 20
_diffrn_reflns_limit_l_min -20
_diffrn_reflns_number 30492
_diffrn_reflns_theta_full 25.00
_diffrn_reflns_theta_max 25.00
_diffrn_reflns_theta_min 1.82
_exptl_absorpt_coefficient_mu 2.473
_exptl_absorpt_correction_T_max 0.9076
_exptl_absorpt_correction_T_min 0.5050
_exptl_absorpt_correction_type multi-scan
_exptl_absorpt_process_details SADABS
_exptl_crystal_colour colorless
_exptl_crystal_density_diffrn 1.517
_exptl_crystal_density_method 'not measured'
_exptl_crystal_description needle
_exptl_crystal_F_000 1512
_exptl_crystal_size_max 0.32
_exptl_crystal_size_mid 0.06
_exptl_crystal_size_min 0.04
_refine_diff_density_max 0.571
_refine_diff_density_min -0.289
_refine_diff_density_rms 0.082
_refine_ls_extinction_method none
_refine_ls_goodness_of_fit_ref 1.066
_refine_ls_hydrogen_treatment noref
_refine_ls_matrix_type full
_refine_ls_number_parameters 343
_refine_ls_number_reflns 5689
_refine_ls_number_restraints 0
_refine_ls_restrained_S_all 1.066
_refine_ls_R_factor_all 0.0651
_refine_ls_R_factor_gt 0.0456
_refine_ls_shift/su_max 0.000
_refine_ls_shift/su_mean 0.000
_refine_ls_structure_factor_coef Fsqd
_refine_ls_weighting_details 'calc w=1/[\s^2^(Fo^2^)+(0.0547P)^2^+1.0730P] where P=(Fo^2^+2Fc^2^)/3'
_refine_ls_weighting_scheme calc
_refine_ls_wR_factor_gt 0.1025
_refine_ls_wR_factor_ref 0.1123
_reflns_number_gt 4371
_reflns_number_total 5689
_reflns_threshold_expression >2sigma(I)
_cod_data_source_file c1dt10817d.txt
_cod_data_source_block gr29
_cod_depositor_comments
;
The following automatic conversions were performed:

'_symmetry_cell_setting' value 'Monoclinic' changed to 'monoclinic'
according to /home/saulius/struct/CIF-dictionaries/cif_core.dic
dictionary named 'cif_core.dic' version 2.4.1 from 2010-06-29.

Automatic conversion script
Id: cif_fix_values 1715 2011-07-08 13:25:40Z adriana 
;
_cod_original_sg_symbol_H-M P2(1)/n
_cod_database_code 7017239

loop_
_symmetry_equiv_pos_as_xyz
'x, y, z'
'-x+1/2, y+1/2, -z+1/2'
'-x, -y, -z'
'x-1/2, -y-1/2, z-1/2'

loop_
_atom_site_label
_atom_site_type_symbol
_atom_site_fract_x
_atom_site_fract_y
_atom_site_fract_z
_atom_site_U_iso_or_equiv
_atom_site_adp_type
_atom_site_occupancy
_atom_site_symmetry_multiplicity
_atom_site_calc_flag
_atom_site_refinement_flags
As1 As 0.22508(3) 0.23682(4) -0.11187(2) 0.04352(16) Uani 1 1 d .
As2 As 0.27378(3) 0.15233(4) 0.16739(2) 0.03669(14) Uani 1 1 d .
S1 S 0.09391(9) 0.31833(14) -0.14734(8) 0.0689(5) Uani 1 1 d .
S2 S 0.17101(9) 0.18646(11) 0.25992(7) 0.0507(3) Uani 1 1 d .
S3 S 0.21535(10) 0.11479(12) -0.20445(7) 0.0589(4) Uani 1 1 d .
S4 S 0.29101(8) -0.01629(10) 0.20375(6) 0.0441(3) Uani 1 1 d .
S5 S 0.32101(9) 0.34044(10) -0.17817(7) 0.0491(3) Uani 1 1 d .
S6 S 0.40033(9) 0.20000(11) 0.23165(7) 0.0502(3) Uani 1 1 d .
C1 C 0.0112(4) 0.2266(6) -0.1028(3) 0.0746(19) Uani 1 1 d .
H1A H -0.0521 0.2544 -0.1106 0.089 Uiso 1 1 calc R
H1B H 0.0150 0.1581 -0.1295 0.089 Uiso 1 1 calc R
C2 C 0.0253(3) 0.2073(5) -0.0190(3) 0.0526(13) Uani 1 1 d .
C3 C -0.0022(4) 0.2791(4) 0.0356(3) 0.0585(14) Uani 1 1 d .
C4 C 0.0120(4) 0.2559(4) 0.1134(3) 0.0544(13) Uani 1 1 d .
C5 C 0.0516(3) 0.1619(4) 0.1333(3) 0.0458(12) Uani 1 1 d .
C6 C 0.0783(3) 0.0904(4) 0.0790(3) 0.0495(12) Uani 1 1 d .
H6A H 0.1048 0.0249 0.0935 0.059 Uiso 1 1 calc R
C7 C 0.0663(3) 0.1149(5) 0.0021(3) 0.0548(14) Uani 1 1 d .
H7A H 0.0868 0.0669 -0.0357 0.066 Uiso 1 1 calc R
C8 C 0.0655(3) 0.1314(5) 0.2154(3) 0.0572(14) Uani 1 1 d .
H8A H 0.0682 0.0536 0.2188 0.069 Uiso 1 1 calc R
H8B H 0.0110 0.1550 0.2447 0.069 Uiso 1 1 calc R
C9 C -0.0549(5) 0.3774(5) 0.0140(4) 0.095(2) Uani 1 1 d .
H9A H -0.0586 0.3826 -0.0414 0.142 Uiso 1 1 calc R
H9B H -0.0228 0.4393 0.0343 0.142 Uiso 1 1 calc R
H9C H -0.1174 0.3740 0.0351 0.142 Uiso 1 1 calc R
C10 C -0.0189(4) 0.3340(5) 0.1733(4) 0.0784(18) Uani 1 1 d .
H10A H -0.0043 0.3061 0.2238 0.118 Uiso 1 1 calc R
H10B H -0.0858 0.3453 0.1690 0.118 Uiso 1 1 calc R
H10C H 0.0135 0.4010 0.1659 0.118 Uiso 1 1 calc R
C11 C 0.3175(4) 0.0340(4) -0.1822(2) 0.0530(13) Uani 1 1 d .
H11A H 0.3134 -0.0328 -0.2109 0.064 Uiso 1 1 calc R
H11B H 0.3735 0.0717 -0.1994 0.064 Uiso 1 1 calc R
C12 C 0.3277(3) 0.0091(4) -0.0995(2) 0.0403(11) Uani 1 1 d .
C13 C 0.2784(3) -0.0732(4) -0.0647(2) 0.0400(11) Uani 1 1 d .
C14 C 0.2932(3) -0.0951(3) 0.0125(2) 0.0369(10) Uani 1 1 d .
C15 C 0.3566(3) -0.0350(3) 0.0540(2) 0.0343(10) Uani 1 1 d .
C16 C 0.4010(3) 0.0486(3) 0.0198(2) 0.0385(11) Uani 1 1 d .
H16A H 0.4417 0.0917 0.0486 0.046 Uiso 1 1 calc R
C17 C 0.3867(3) 0.0699(4) -0.0559(2) 0.0402(11) Uani 1 1 d .
H17A H 0.4180 0.1276 -0.0786 0.048 Uiso 1 1 calc R
C18 C 0.3793(3) -0.0586(4) 0.1358(2) 0.0423(11) Uani 1 1 d .
H18A H 0.4384 -0.0236 0.1489 0.051 Uiso 1 1 calc R
H18B H 0.3886 -0.1354 0.1413 0.051 Uiso 1 1 calc R
C19 C 0.2117(4) -0.1400(4) -0.1104(3) 0.0563(14) Uani 1 1 d .
H19A H 0.2094 -0.1142 -0.1628 0.085 Uiso 1 1 calc R
H19B H 0.1499 -0.1357 -0.0880 0.085 Uiso 1 1 calc R
H19C H 0.2327 -0.2135 -0.1101 0.085 Uiso 1 1 calc R
C20 C 0.2404(3) -0.1850(4) 0.0502(3) 0.0467(12) Uani 1 1 d .
H20A H 0.2585 -0.1898 0.1036 0.070 Uiso 1 1 calc R
H20B H 0.2550 -0.2514 0.0245 0.070 Uiso 1 1 calc R
H20C H 0.1738 -0.1715 0.0466 0.070 Uiso 1 1 calc R
C21 C 0.3457(4) 0.4462(4) -0.1106(3) 0.0539(13) Uani 1 1 d .
H21A H 0.3995 0.4866 -0.1297 0.065 Uiso 1 1 calc R
H21B H 0.2920 0.4946 -0.1100 0.065 Uiso 1 1 calc R
C22 C 0.3661(3) 0.4134(4) -0.0300(3) 0.0437(11) Uani 1 1 d .
C23 C 0.4507(3) 0.3677(4) -0.0090(3) 0.0419(11) Uani 1 1 d .
C24 C 0.4670(3) 0.3411(3) 0.0675(3) 0.0403(11) Uani 1 1 d .
C25 C 0.3995(3) 0.3620(3) 0.1220(2) 0.0390(11) Uani 1 1 d .
C26 C 0.3157(3) 0.4055(4) 0.0997(3) 0.0460(12) Uani 1 1 d .
H26A H 0.2691 0.4184 0.1365 0.055 Uiso 1 1 calc R
C27 C 0.2992(3) 0.4303(4) 0.0249(3) 0.0446(11) Uani 1 1 d .
H27A H 0.2412 0.4594 0.0107 0.054 Uiso 1 1 calc R
C28 C 0.4137(3) 0.3389(4) 0.2050(2) 0.0444(12) Uani 1 1 d .
H28A H 0.3689 0.3812 0.2345 0.053 Uiso 1 1 calc R
H28B H 0.4766 0.3622 0.2196 0.053 Uiso 1 1 calc R
C29 C 0.5246(3) 0.3483(4) -0.0670(3) 0.0510(13) Uani 1 1 d .
H29A H 0.5025 0.3709 -0.1170 0.077 Uiso 1 1 calc R
H29B H 0.5394 0.2729 -0.0685 0.077 Uiso 1 1 calc R
H29C H 0.5802 0.3882 -0.0535 0.077 Uiso 1 1 calc R
C30 C 0.5573(3) 0.2906(4) 0.0901(3) 0.0517(13) Uani 1 1 d .
H30A H 0.5574 0.2773 0.1448 0.078 Uiso 1 1 calc R
H30B H 0.6085 0.3379 0.0773 0.078 Uiso 1 1 calc R
H30C H 0.5647 0.2239 0.0629 0.078 Uiso 1 1 calc R

loop_
_atom_site_aniso_label
_atom_site_aniso_U_11
_atom_site_aniso_U_22
_atom_site_aniso_U_33
_atom_site_aniso_U_23
_atom_site_aniso_U_13
_atom_site_aniso_U_12
As1 0.0423(3) 0.0601(3) 0.0282(3) 0.0109(2) -0.0051(2) -0.0095(2)
As2 0.0368(3) 0.0499(3) 0.0234(2) -0.0029(2) 0.00124(18) -0.0031(2)
S1 0.0447(8) 0.1080(13) 0.0541(9) 0.0353(8) -0.0047(6) -0.0017(8)
S2 0.0484(7) 0.0732(9) 0.0305(6) -0.0156(6) 0.0068(5) 0.0013(6)
S3 0.0715(9) 0.0737(9) 0.0315(7) 0.0029(6) -0.0137(6) -0.0219(7)
S4 0.0478(7) 0.0533(8) 0.0312(6) 0.0055(5) 0.0103(5) -0.0013(6)
S5 0.0543(8) 0.0621(9) 0.0309(6) 0.0070(6) 0.0034(5) -0.0153(6)
S6 0.0464(7) 0.0695(9) 0.0347(6) -0.0010(6) -0.0089(5) -0.0084(6)
C1 0.047(3) 0.127(6) 0.050(3) 0.021(3) -0.005(3) -0.025(3)
C2 0.039(3) 0.076(4) 0.043(3) 0.009(3) -0.001(2) -0.014(3)
C3 0.054(3) 0.059(4) 0.063(4) 0.007(3) -0.007(3) -0.007(3)
C4 0.049(3) 0.063(4) 0.051(3) -0.003(3) 0.007(2) -0.007(3)
C5 0.028(2) 0.063(3) 0.046(3) 0.005(2) 0.000(2) -0.003(2)
C6 0.039(3) 0.070(4) 0.039(3) -0.004(3) -0.001(2) -0.007(2)
C7 0.038(3) 0.083(4) 0.044(3) -0.005(3) 0.003(2) -0.014(3)
C8 0.048(3) 0.086(4) 0.038(3) 0.001(3) 0.007(2) 0.001(3)
C9 0.106(6) 0.074(5) 0.103(6) 0.026(4) -0.018(4) -0.014(4)
C10 0.081(4) 0.078(4) 0.076(4) -0.019(3) 0.004(3) 0.010(3)
C11 0.068(3) 0.062(3) 0.029(2) -0.003(2) 0.007(2) -0.017(3)
C12 0.043(3) 0.050(3) 0.028(2) -0.001(2) 0.007(2) -0.004(2)
C13 0.046(3) 0.043(3) 0.031(2) -0.003(2) 0.006(2) -0.007(2)
C14 0.040(2) 0.037(3) 0.035(2) -0.003(2) 0.009(2) -0.003(2)
C15 0.030(2) 0.043(3) 0.030(2) -0.0034(19) 0.0067(18) 0.0033(19)
C16 0.033(2) 0.046(3) 0.037(3) -0.007(2) 0.0059(19) -0.005(2)
C17 0.037(2) 0.044(3) 0.040(3) 0.002(2) 0.009(2) -0.006(2)
C18 0.041(3) 0.054(3) 0.033(2) 0.000(2) 0.006(2) 0.002(2)
C19 0.067(4) 0.063(3) 0.039(3) -0.003(2) -0.004(3) -0.019(3)
C20 0.048(3) 0.047(3) 0.045(3) 0.007(2) 0.004(2) -0.004(2)
C21 0.065(3) 0.049(3) 0.047(3) 0.005(2) 0.006(3) -0.009(3)
C22 0.051(3) 0.043(3) 0.038(3) -0.001(2) 0.005(2) -0.014(2)
C23 0.045(3) 0.041(3) 0.040(3) -0.012(2) 0.009(2) -0.017(2)
C24 0.034(2) 0.042(3) 0.045(3) -0.013(2) 0.007(2) -0.013(2)
C25 0.040(3) 0.042(3) 0.035(2) -0.009(2) 0.005(2) -0.008(2)
C26 0.044(3) 0.053(3) 0.041(3) -0.011(2) 0.014(2) -0.003(2)
C27 0.041(3) 0.043(3) 0.049(3) -0.005(2) 0.004(2) -0.003(2)
C28 0.044(3) 0.056(3) 0.034(2) -0.016(2) 0.001(2) -0.008(2)
C29 0.047(3) 0.061(3) 0.045(3) -0.014(2) 0.015(2) -0.014(2)
C30 0.040(3) 0.061(3) 0.055(3) -0.014(3) 0.003(2) -0.002(2)

loop_
_atom_type_symbol
_atom_type_description
_atom_type_scat_dispersion_real
_atom_type_scat_dispersion_imag
_atom_type_scat_source
C C 0.0033 0.0016 'International Tables Vol C Tables 4.2.6.8 and 6.1.1.4'
H H 0.0000 0.0000 'International Tables Vol C Tables 4.2.6.8 and 6.1.1.4'
As As 0.0499 2.0058 'International Tables Vol C Tables 4.2.6.8 and 6.1.1.4'
S S 0.1246 0.1234 'International Tables Vol C Tables 4.2.6.8 and 6.1.1.4'

loop_
_geom_angle_atom_site_label_1
_geom_angle_atom_site_label_2
_geom_angle_atom_site_label_3
_geom_angle
S5 As1 S1 96.15(5)
S5 As1 S3 93.62(5)
S1 As1 S3 93.66(6)
S6 As2 S4 91.34(5)
S6 As2 S2 96.97(5)
S4 As2 S2 92.83(5)
C1 S1 As1 97.9(2)
C8 S2 As2 99.45(16)
C11 S3 As1 100.36(16)
C18 S4 As2 99.73(16)
C21 S5 As1 102.19(16)
C28 S6 As2 102.52(15)
C2 C1 S1 115.7(4)
C7 C2 C3 120.1(5)
C7 C2 C1 117.5(5)
C3 C2 C1 122.3(5)
C2 C3 C4 119.7(5)
C2 C3 C9 121.0(5)
C4 C3 C9 119.1(5)
C5 C4 C3 119.2(5)
C5 C4 C10 120.9(5)
C3 C4 C10 119.8(5)
C4 C5 C6 121.0(5)
C4 C5 C8 121.6(5)
C6 C5 C8 117.4(5)
C5 C6 C7 119.5(5)
C2 C7 C6 120.4(5)
C5 C8 S2 114.7(3)
C12 C11 S3 113.8(3)
C17 C12 C13 119.1(4)
C17 C12 C11 118.8(4)
C13 C12 C11 122.1(4)
C14 C13 C12 119.5(4)
C14 C13 C19 119.9(4)
C12 C13 C19 120.5(4)
C15 C14 C13 119.8(4)
C15 C14 C20 120.5(4)
C13 C14 C20 119.7(4)
C16 C15 C14 119.7(4)
C16 C15 C18 118.1(4)
C14 C15 C18 122.2(4)
C15 C16 C17 120.4(4)
C12 C17 C16 121.3(4)
C15 C18 S4 114.7(3)
C22 C21 S5 116.6(3)
C27 C22 C23 119.2(4)
C27 C22 C21 118.8(4)
C23 C22 C21 122.0(4)
C24 C23 C22 119.7(4)
C24 C23 C29 119.7(4)
C22 C23 C29 120.7(4)
C25 C24 C23 119.8(4)
C25 C24 C30 120.3(4)
C23 C24 C30 119.9(4)
C26 C25 C24 119.5(4)
C26 C25 C28 117.9(4)
C24 C25 C28 122.6(4)
C27 C26 C25 120.7(4)
C26 C27 C22 121.0(4)
C25 C28 S6 115.0(3)

loop_
_geom_bond_atom_site_label_1
_geom_bond_atom_site_label_2
_geom_bond_distance
As1 S5 2.2424(12)
As1 S1 2.2472(15)
As1 S3 2.2547(15)
As2 S6 2.2327(12)
As2 S4 2.2482(13)
As2 S2 2.2513(12)
S1 C1 1.845(5)
S2 C8 1.851(5)
S3 C11 1.839(6)
S4 C18 1.833(4)
S5 C21 1.829(5)
S6 C28 1.835(5)
C1 C2 1.511(7)
C2 C7 1.365(7)
C2 C3 1.384(7)
C3 C4 1.417(7)
C3 C9 1.510(8)
C4 C5 1.370(7)
C4 C10 1.517(7)
C5 C6 1.375(7)
C5 C8 1.511(6)
C6 C7 1.403(6)
C11 C12 1.499(6)
C12 C17 1.382(6)
C12 C13 1.405(6)
C13 C14 1.405(6)
C13 C19 1.515(6)
C14 C15 1.398(6)
C14 C20 1.526(6)
C15 C16 1.380(6)
C15 C18 1.508(6)
C16 C17 1.377(6)
C21 C22 1.509(6)
C22 C27 1.386(6)
C22 C23 1.402(6)
C23 C24 1.409(6)
C23 C29 1.502(6)
C24 C25 1.397(6)
C24 C30 1.507(6)
C25 C26 1.387(6)
C25 C28 1.506(6)
C26 C27 1.376(6)
